data_7003865
loop_
_publ_author_name
'Herrmann, Heike'
'Wadepohl, Hubert'
'Gade, Lutz H.'

_publ_section_title
;
 En route to zirconium hydrazides(2&#x2212;)
;
_journal_issue 16
_journal_name_full 'Dalton Transactions'
_journal_page_first 2111
_journal_page_last 2119
_journal_paper_doi 10.1039/b800682b
_journal_year 2008
_chemical_formula_sum 'C28 H50 Cl N5 Si2 Zr'
_chemical_formula_weight 639.58
_space_group_IT_number 2
_symmetry_cell_setting triclinic
_symmetry_Int_Tables_number 2
_symmetry_space_group_name_Hall '-P 1'
_symmetry_space_group_name_H-M 'P -1'
_atom_sites_solution_hydrogens geom
_atom_sites_solution_primary direct
_atom_sites_solution_secondary difmap
_audit_block_code ga_hh27
_audit_creation_method SHELXL-97
_cell_angle_alpha 70.93(3)
_cell_angle_beta 85.85(3)
_cell_angle_gamma 74.74(3)
_cell_formula_units_Z 4
_cell_length_a 13.360(3)
_cell_length_b 15.968(3)
_cell_length_c 16.930(3)
_cell_measurement_temperature 170(2)
_cell_volume 3292.8(14)
_computing_molecular_graphics 'PLATON (Spek, 1980-2005)'
_computing_publication_material 'SHELXL-97 (Sheldrick, 1997)'
_computing_structure_refinement 'SHELXL-97 (Sheldrick, 1997)'
_computing_structure_solution 'DIRDIF (Beurskens, 1999-2007)'
_diffrn_ambient_temperature 170(2)
_diffrn_measured_fraction_theta_full 0.975
_diffrn_measured_fraction_theta_max 0.975
_diffrn_measurement_device_type 'CCD area detector (Nonius Kappa CCD)'
_diffrn_measurement_method '\f- and \w-scans'
_diffrn_radiation_monochromator graphite
_diffrn_radiation_probe x-ray
_diffrn_radiation_type MoK\a
_diffrn_radiation_wavelength 0.71073
_diffrn_reflns_av_R_equivalents 0.0353
_diffrn_reflns_av_sigmaI/netI 0.0292
_diffrn_reflns_limit_h_max 17
_diffrn_reflns_limit_h_min -17
_diffrn_reflns_limit_k_max 20
_diffrn_reflns_limit_k_min -19
_diffrn_reflns_limit_l_max 22
_diffrn_reflns_limit_l_min 0
_diffrn_reflns_number 61069
_diffrn_reflns_theta_full 27.76
_diffrn_reflns_theta_max 27.76
_diffrn_reflns_theta_min 1.40
_diffrn_source 'fine-focus sealed tube'
_exptl_absorpt_coefficient_mu 0.513
_exptl_absorpt_correction_T_max 0.9044
_exptl_absorpt_correction_T_min 0.8212
_exptl_absorpt_correction_type multi-scan
_exptl_absorpt_process_details 'SADABS (Bruker AXS, 2004-2007)'
_exptl_crystal_colour colourless
_exptl_crystal_density_diffrn 1.290
_exptl_crystal_density_method 'not measured'
_exptl_crystal_description irregular
_exptl_crystal_F_000 1352
_exptl_crystal_size_max 0.40
_exptl_crystal_size_mid 0.20
_exptl_crystal_size_min 0.20
_refine_diff_density_max 0.365
_refine_diff_density_min -0.758
_refine_diff_density_rms 0.114
_refine_ls_abs_structure_details 'Flack H D (1983), Acta Cryst. A39, 876-881'
_refine_ls_extinction_method none
_refine_ls_goodness_of_fit_ref 1.107
_refine_ls_hydrogen_treatment mixed
_refine_ls_matrix_type full
_refine_ls_number_parameters 699
_refine_ls_number_reflns 15160
_refine_ls_number_restraints 0
_refine_ls_restrained_S_all 1.107
_refine_ls_R_factor_all 0.0372
_refine_ls_R_factor_gt 0.0292
_refine_ls_shift/su_max 0.001
_refine_ls_shift/su_mean 0.000
_refine_ls_structure_factor_coef Fsqd
_refine_ls_weighting_details 'calc w=1/[\s^2^(Fo^2^)+(0.0376P)^2^+1.2874P] where P=(Fo^2^+2Fc^2^)/3'
_refine_ls_weighting_scheme calc
_refine_ls_wR_factor_gt 0.0752
_refine_ls_wR_factor_ref 0.0784
_reflns_number_gt 13082
_reflns_number_total 15160
_reflns_threshold_expression >2sigma(I)
_cod_data_source_file b800682b.txt
_cod_data_source_block complex_4a
_cod_original_cell_volume 3292.8(11)
_cod_database_code 7003865
_audit_block_refno 636

loop_
_symmetry_equiv_pos_as_xyz
'x, y, z'
'-x, -y, -z'

loop_
_atom_site_label
_atom_site_type_symbol
_atom_site_fract_x
_atom_site_fract_y
_atom_site_fract_z
_atom_site_U_iso_or_equiv
_atom_site_adp_type
_atom_site_occupancy
_atom_site_symmetry_multiplicity
_atom_site_calc_flag
_atom_site_refinement_flags
_atom_site_disorder_assembly
_atom_site_disorder_group
C1 C 0.15508(13) 0.27155(11) 0.07161(11) 0.0189(3) Uani 1 1 d . . .
H1A H 0.1601 0.2406 0.1315 0.023 Uiso 1 1 calc R . .
H1B H 0.0830 0.3043 0.0583 0.023 Uiso 1 1 calc R . .
C2 C 0.22104(13) 0.34406(11) 0.05020(10) 0.0177(3) Uani 1 1 d . . .
C3 C 0.33570(13) 0.30266(12) 0.08636(10) 0.0192(3) Uani 1 1 d . . .
H3A H 0.3613 0.3526 0.0903 0.023 Uiso 1 1 calc R . .
H3B H 0.3328 0.2618 0.1428 0.023 Uiso 1 1 calc R . .
C4 C 0.16990(14) 0.41153(13) 0.09697(12) 0.0252(4) Uani 1 1 d . . .
H4A H 0.2049 0.4597 0.0841 0.038 Uiso 1 1 calc R . .
H4B H 0.1745 0.3799 0.1560 0.038 Uiso 1 1 calc R . .
H4C H 0.0983 0.4373 0.0801 0.038 Uiso 1 1 calc R . .
C5 C 0.22119(13) 0.39011(11) -0.04356(10) 0.0177(3) Uani 1 1 d . . .
C6 C 0.17837(14) 0.48305(12) -0.08256(12) 0.0242(4) Uani 1 1 d . . .
H6 H 0.1480 0.5207 -0.0509 0.029 Uiso 1 1 calc R . .
C7 C 0.18109(15) 0.51933(13) -0.16884(12) 0.0282(4) Uani 1 1 d . . .
H7 H 0.1527 0.5814 -0.1955 0.034 Uiso 1 1 calc R . .
C8 C 0.22622(14) 0.46253(13) -0.21451(11) 0.0258(4) Uani 1 1 d . . .
H8 H 0.2287 0.4853 -0.2725 0.031 Uiso 1 1 calc R . .
C9 C 0.26781(13) 0.37079(12) -0.17237(11) 0.0215(4) Uani 1 1 d . . .
H9 H 0.2984 0.3324 -0.2033 0.026 Uiso 1 1 calc R . .
C10 C 0.14975(16) 0.05051(13) -0.01844(13) 0.0314(4) Uani 1 1 d . . .
H10A H 0.2005 0.0628 -0.0609 0.047 Uiso 1 1 calc R . .
H10B H 0.0983 0.0298 -0.0384 0.047 Uiso 1 1 calc R . .
H10C H 0.1831 0.0040 0.0309 0.047 Uiso 1 1 calc R . .
C11 C 0.00152(15) 0.13069(14) 0.10001(12) 0.0305(4) Uani 1 1 d . . .
H11A H 0.0439 0.0935 0.1486 0.046 Uiso 1 1 calc R . .
H11B H -0.0451 0.0982 0.0906 0.046 Uiso 1 1 calc R . .
H11C H -0.0377 0.1867 0.1085 0.046 Uiso 1 1 calc R . .
C12 C 0.00251(14) 0.24050(12) -0.08704(11) 0.0237(4) Uani 1 1 d . . .
C13 C -0.03715(16) 0.33672(13) -0.07899(13) 0.0326(4) Uani 1 1 d . . .
H13A H -0.0823 0.3756 -0.1255 0.049 Uiso 1 1 calc R . .
H13B H 0.0207 0.3617 -0.0785 0.049 Uiso 1 1 calc R . .
H13C H -0.0746 0.3330 -0.0279 0.049 Uiso 1 1 calc R . .
C14 C -0.09167(15) 0.20474(14) -0.09497(13) 0.0343(5) Uani 1 1 d . . .
H14A H -0.1317 0.2449 -0.1440 0.051 Uiso 1 1 calc R . .
H14B H -0.1340 0.2028 -0.0464 0.051 Uiso 1 1 calc R . .
H14C H -0.0679 0.1443 -0.0994 0.051 Uiso 1 1 calc R . .
C15 C 0.06509(16) 0.24810(15) -0.16723(12) 0.0351(5) Uani 1 1 d . . .
H15A H 0.0848 0.1896 -0.1762 0.053 Uiso 1 1 calc R . .
H15B H 0.1262 0.2669 -0.1621 0.053 Uiso 1 1 calc R . .
H15C H 0.0235 0.2925 -0.2137 0.053 Uiso 1 1 calc R . .
C16 C 0.47434(15) 0.41940(12) -0.05730(12) 0.0282(4) Uani 1 1 d . . .
H16A H 0.4234 0.4306 -0.0992 0.042 Uiso 1 1 calc R . .
H16B H 0.5326 0.4418 -0.0834 0.042 Uiso 1 1 calc R . .
H16C H 0.4444 0.4504 -0.0180 0.042 Uiso 1 1 calc R . .
C17 C 0.57864(16) 0.23317(15) -0.07726(14) 0.0345(5) Uani 1 1 d . . .
H17A H 0.5899 0.1682 -0.0509 0.052 Uiso 1 1 calc R . .
H17B H 0.6438 0.2474 -0.0951 0.052 Uiso 1 1 calc R . .
H17C H 0.5332 0.2527 -0.1248 0.052 Uiso 1 1 calc R . .
C18 C 0.62262(14) 0.27486(13) 0.07829(12) 0.0266(4) Uani 1 1 d . . .
C19 C 0.69054(16) 0.17638(15) 0.10388(17) 0.0467(6) Uani 1 1 d . . .
H19A H 0.7187 0.1617 0.0548 0.070 Uiso 1 1 calc R . .
H19B H 0.6493 0.1351 0.1331 0.070 Uiso 1 1 calc R . .
H19C H 0.7462 0.1707 0.1397 0.070 Uiso 1 1 calc R . .
C20 C 0.57408(18) 0.2960(2) 0.15613(14) 0.0534(7) Uani 1 1 d . . .
H20A H 0.5348 0.2527 0.1843 0.080 Uiso 1 1 calc R . .
H20B H 0.5290 0.3568 0.1402 0.080 Uiso 1 1 calc R . .
H20C H 0.6278 0.2920 0.1929 0.080 Uiso 1 1 calc R . .
C21 C 0.69476(15) 0.33806(14) 0.03976(14) 0.0343(5) Uani 1 1 d . . .
H21A H 0.7511 0.3241 0.0779 0.052 Uiso 1 1 calc R . .
H21B H 0.6565 0.4007 0.0290 0.052 Uiso 1 1 calc R . .
H21C H 0.7218 0.3288 -0.0117 0.052 Uiso 1 1 calc R . .
C22 C 0.47113(13) 0.05533(12) 0.17859(11) 0.0225(4) Uani 1 1 d . . .
H22A H 0.5035 -0.0084 0.2048 0.034 Uiso 1 1 calc R . .
H22B H 0.4516 0.0848 0.2206 0.034 Uiso 1 1 calc R . .
H22C H 0.5189 0.0836 0.1410 0.034 Uiso 1 1 calc R . .
C23 C 0.30438(13) 0.02224(11) 0.18687(10) 0.0187(3) Uani 1 1 d . . .
C24 C 0.28752(15) -0.05953(12) 0.18626(12) 0.0258(4) Uani 1 1 d . . .
H24 H 0.3208 -0.0872 0.1476 0.031 Uiso 1 1 calc R . .
C25 C 0.22032(16) -0.10004(14) 0.24403(13) 0.0343(5) Uani 1 1 d . . .
H25 H 0.2089 -0.1549 0.2436 0.041 Uiso 1 1 calc R . .
C26 C 0.17075(15) -0.06000(15) 0.30166(12) 0.0328(5) Uani 1 1 d . . .
H26 H 0.1266 -0.0878 0.3403 0.039 Uiso 1 1 calc R . .
C27 C 0.18715(14) 0.02194(14) 0.30152(11) 0.0294(4) Uani 1 1 d . . .
H27 H 0.1532 0.0498 0.3399 0.035 Uiso 1 1 calc R . .
C28 C 0.25368(14) 0.06281(12) 0.24472(11) 0.0232(4) Uani 1 1 d . . .
H28 H 0.2645 0.1178 0.2453 0.028 Uiso 1 1 calc R . .
C51 C 0.26430(13) 0.16940(12) 0.44540(11) 0.0200(3) Uani 1 1 d . . .
H51A H 0.2280 0.1781 0.3946 0.024 Uiso 1 1 calc R . .
H51B H 0.2861 0.1040 0.4741 0.024 Uiso 1 1 calc R . .
C52 C 0.36410(13) 0.20554(12) 0.42000(11) 0.0194(3) Uani 1 1 d . . .
C53 C 0.34062(14) 0.30397(12) 0.35422(11) 0.0228(4) Uani 1 1 d . . .
H53A H 0.4051 0.3128 0.3267 0.027 Uiso 1 1 calc R . .
H53B H 0.2940 0.3058 0.3120 0.027 Uiso 1 1 calc R . .
C54 C 0.43106(15) 0.14308(13) 0.37383(13) 0.0293(4) Uani 1 1 d . . .
H54A H 0.4949 0.1605 0.3579 0.044 Uiso 1 1 calc R . .
H54B H 0.3945 0.1489 0.3248 0.044 Uiso 1 1 calc R . .
H54C H 0.4458 0.0807 0.4099 0.044 Uiso 1 1 calc R . .
C55 C 0.41789(13) 0.20154(11) 0.49740(11) 0.0197(3) Uani 1 1 d . . .
C56 C 0.51638(14) 0.14566(13) 0.52428(13) 0.0296(4) Uani 1 1 d . . .
H56 H 0.5532 0.1093 0.4934 0.035 Uiso 1 1 calc R . .
C57 C 0.55964(15) 0.14400(14) 0.59664(14) 0.0346(5) Uani 1 1 d . . .
H57 H 0.6254 0.1067 0.6147 0.041 Uiso 1 1 calc R . .
C58 C 0.50412(15) 0.19833(13) 0.64150(12) 0.0306(4) Uani 1 1 d . . .
H58 H 0.5314 0.1985 0.6904 0.037 Uiso 1 1 calc R . .
C59 C 0.40685(14) 0.25253(12) 0.61217(11) 0.0226(4) Uani 1 1 d . . .
H59 H 0.3692 0.2892 0.6425 0.027 Uiso 1 1 calc R . .
C60 C 0.05020(15) 0.09075(13) 0.51497(12) 0.0282(4) Uani 1 1 d . . .
H60A H 0.0037 0.1375 0.4729 0.042 Uiso 1 1 calc R . .
H60B H 0.0115 0.0538 0.5548 0.042 Uiso 1 1 calc R . .
H60C H 0.1005 0.0530 0.4892 0.042 Uiso 1 1 calc R . .
C61 C 0.02278(14) 0.22502(13) 0.61518(12) 0.0266(4) Uani 1 1 d . . .
H61A H 0.0592 0.2555 0.6392 0.040 Uiso 1 1 calc R . .
H61B H -0.0158 0.1908 0.6578 0.040 Uiso 1 1 calc R . .
H61C H -0.0240 0.2697 0.5721 0.040 Uiso 1 1 calc R . .
C62 C 0.19824(14) 0.04922(13) 0.65868(11) 0.0260(4) Uani 1 1 d . . .
C63 C 0.12271(17) 0.00401(17) 0.71987(15) 0.0506(7) Uani 1 1 d . . .
H63A H 0.0845 -0.0213 0.6918 0.076 Uiso 1 1 calc R . .
H63B H 0.0754 0.0490 0.7400 0.076 Uiso 1 1 calc R . .
H63C H 0.1610 -0.0439 0.7661 0.076 Uiso 1 1 calc R . .
C64 C 0.2737(2) -0.02462(16) 0.62996(16) 0.0535(7) Uani 1 1 d . . .
H64A H 0.3041 -0.0752 0.6779 0.080 Uiso 1 1 calc R . .
H64B H 0.3273 0.0002 0.5976 0.080 Uiso 1 1 calc R . .
H64C H 0.2372 -0.0454 0.5963 0.080 Uiso 1 1 calc R . .
C65 C 0.25942(19) 0.08734(17) 0.70567(14) 0.0460(6) Uani 1 1 d . . .
H65A H 0.2883 0.0404 0.7563 0.069 Uiso 1 1 calc R . .
H65B H 0.2139 0.1383 0.7190 0.069 Uiso 1 1 calc R . .
H65C H 0.3144 0.1072 0.6712 0.069 Uiso 1 1 calc R . .
C66 C 0.25618(16) 0.56607(13) 0.39090(15) 0.0362(5) Uani 1 1 d . . .
H66A H 0.1845 0.5655 0.3912 0.054 Uiso 1 1 calc R . .
H66B H 0.2634 0.6264 0.3603 0.054 Uiso 1 1 calc R . .
H66C H 0.2806 0.5492 0.4473 0.054 Uiso 1 1 calc R . .
C67 C 0.30930(16) 0.52786(15) 0.22399(12) 0.0343(5) Uani 1 1 d . . .
H67A H 0.3419 0.4811 0.1996 0.051 Uiso 1 1 calc R . .
H67B H 0.3373 0.5801 0.2000 0.051 Uiso 1 1 calc R . .
H67C H 0.2359 0.5456 0.2131 0.051 Uiso 1 1 calc R . .
C68 C 0.47816(14) 0.46938(12) 0.35639(11) 0.0230(4) Uani 1 1 d . . .
C69 C 0.49622(17) 0.56577(14) 0.33514(13) 0.0336(5) Uani 1 1 d . . .
H69A H 0.5680 0.5604 0.3443 0.050 Uiso 1 1 calc R . .
H69B H 0.4541 0.5973 0.3703 0.050 Uiso 1 1 calc R . .
H69C H 0.4778 0.5996 0.2776 0.050 Uiso 1 1 calc R . .
C70 C 0.51025(15) 0.41473(14) 0.44771(12) 0.0296(4) Uani 1 1 d . . .
H70A H 0.5097 0.3520 0.4586 0.044 Uiso 1 1 calc R . .
H70B H 0.4623 0.4402 0.4840 0.044 Uiso 1 1 calc R . .
H70C H 0.5788 0.4179 0.4577 0.044 Uiso 1 1 calc R . .
C71 C 0.54950(15) 0.42101(15) 0.30039(13) 0.0319(4) Uani 1 1 d . . .
H71A H 0.6198 0.4222 0.3073 0.048 Uiso 1 1 calc R . .
H71B H 0.5281 0.4520 0.2430 0.048 Uiso 1 1 calc R . .
H71C H 0.5452 0.3586 0.3159 0.048 Uiso 1 1 calc R . .
C72 C 0.05619(14) 0.47564(12) 0.30031(11) 0.0241(4) Uani 1 1 d . . .
H72A H -0.0131 0.5145 0.2911 0.036 Uiso 1 1 calc R . .
H72B H 0.0765 0.4541 0.2534 0.036 Uiso 1 1 calc R . .
H72C H 0.1029 0.5096 0.3067 0.036 Uiso 1 1 calc R . .
C73 C -0.00716(13) 0.34217(11) 0.36701(11) 0.0203(3) Uani 1 1 d . . .
C74 C -0.10183(14) 0.34356(13) 0.40595(12) 0.0265(4) Uani 1 1 d . . .
H74 H -0.1230 0.3776 0.4422 0.032 Uiso 1 1 calc R . .
C75 C -0.16528(16) 0.29389(14) 0.39075(14) 0.0376(5) Uani 1 1 d . . .
H75 H -0.2288 0.2946 0.4172 0.045 Uiso 1 1 calc R . .
C76 C -0.13443(18) 0.24339(14) 0.33648(15) 0.0423(6) Uani 1 1 d . . .
H76 H -0.1775 0.2109 0.3259 0.051 Uiso 1 1 calc R . .
C77 C -0.03996(19) 0.24154(14) 0.29835(14) 0.0382(5) Uani 1 1 d . . .
H77 H -0.0189 0.2073 0.2622 0.046 Uiso 1 1 calc R . .
C78 C 0.02395(16) 0.29036(12) 0.31335(12) 0.0277(4) Uani 1 1 d . . .
H78 H 0.0880 0.2886 0.2875 0.033 Uiso 1 1 calc R . .
Cl1 Cl 0.37884(4) 0.15046(3) -0.13661(3) 0.02558(10) Uani 1 1 d . . .
Cl51 Cl 0.18602(4) 0.40397(3) 0.59873(3) 0.02813(10) Uani 1 1 d . . .
H4 H 0.4474(17) -0.0095(16) 0.0642(14) 0.032(6) Uiso 1 1 d . . .
H54 H -0.0036(18) 0.4625(16) 0.4476(14) 0.032(6) Uiso 1 1 d . . .
N1 N 0.18232(10) 0.20135(9) 0.02991(9) 0.0173(3) Uani 1 1 d . . .
N2 N 0.41246(10) 0.25213(9) 0.04055(8) 0.0173(3) Uani 1 1 d . . .
N3 N 0.26612(10) 0.33444(9) -0.08872(8) 0.0174(3) Uani 1 1 d . . .
N4 N 0.40175(12) 0.03885(10) 0.05711(9) 0.0198(3) Uani 1 1 d . . .
N5 N 0.37787(11) 0.06468(9) 0.13152(8) 0.0175(3) Uani 1 1 d . . .
N51 N 0.19027(10) 0.21099(9) 0.49857(8) 0.0165(3) Uani 1 1 d . . .
N52 N 0.29511(11) 0.38239(9) 0.38422(9) 0.0184(3) Uani 1 1 d . . .
N53 N 0.36373(11) 0.25489(9) 0.54170(8) 0.0173(3) Uani 1 1 d . . .
N54 N 0.04518(12) 0.42287(10) 0.45099(9) 0.0200(3) Uani 1 1 d . . .
N55 N 0.05963(11) 0.39665(9) 0.37689(8) 0.0179(3) Uani 1 1 d . . .
Si1 Si 0.08622(4) 0.15738(3) 0.00704(3) 0.01875(10) Uani 1 1 d . . .
Si2 Si 0.51854(4) 0.29351(3) -0.00151(3) 0.01758(10) Uani 1 1 d . . .
Si51 Si 0.11802(3) 0.14527(3) 0.56926(3) 0.01715(9) Uani 1 1 d . . .
Si52 Si 0.33437(4) 0.48233(3) 0.34003(3) 0.02034(10) Uani 1 1 d . . .
Zr1 Zr 0.336160(12) 0.176352(10) -0.000739(9) 0.01483(5) Uani 1 1 d . . .
Zr51 Zr 0.194314(11) 0.344016(10) 0.479472(9) 0.01428(4) Uani 1 1 d . . .

loop_
_atom_site_aniso_label
_atom_site_aniso_U_11
_atom_site_aniso_U_22
_atom_site_aniso_U_33
_atom_site_aniso_U_23
_atom_site_aniso_U_13
_atom_site_aniso_U_12
C1 0.0168(8) 0.0214(8) 0.0190(8) -0.0076(7) 0.0027(6) -0.0051(7)
C2 0.0169(8) 0.0172(8) 0.0184(8) -0.0069(7) 0.0002(6) -0.0017(6)
C3 0.0177(8) 0.0236(9) 0.0178(8) -0.0090(7) 0.0005(6) -0.0049(7)
C4 0.0252(9) 0.0257(9) 0.0276(9) -0.0150(8) 0.0035(7) -0.0040(7)
C5 0.0159(8) 0.0179(8) 0.0200(8) -0.0059(7) -0.0016(6) -0.0051(6)
C6 0.0230(9) 0.0179(8) 0.0300(10) -0.0079(7) -0.0017(7) -0.0016(7)
C7 0.0280(10) 0.0191(9) 0.0312(10) 0.0013(8) -0.0080(8) -0.0050(7)
C8 0.0274(9) 0.0270(9) 0.0201(9) -0.0007(7) -0.0056(7) -0.0094(8)
C9 0.0228(9) 0.0246(9) 0.0174(8) -0.0060(7) 0.0004(7) -0.0078(7)
C10 0.0321(11) 0.0243(10) 0.0407(12) -0.0140(9) -0.0060(9) -0.0054(8)
C11 0.0271(10) 0.0401(11) 0.0242(9) -0.0039(8) 0.0012(8) -0.0165(9)
C12 0.0200(9) 0.0261(9) 0.0251(9) -0.0071(7) -0.0030(7) -0.0064(7)
C13 0.0304(10) 0.0265(10) 0.0365(11) -0.0058(9) -0.0128(9) -0.0020(8)
C14 0.0275(10) 0.0365(11) 0.0389(11) -0.0076(9) -0.0106(9) -0.0108(9)
C15 0.0372(11) 0.0454(12) 0.0216(9) -0.0069(9) -0.0028(8) -0.0127(10)
C16 0.0259(10) 0.0217(9) 0.0328(10) -0.0005(8) -0.0025(8) -0.0090(8)
C17 0.0336(11) 0.0403(12) 0.0395(12) -0.0233(10) 0.0161(9) -0.0167(9)
C18 0.0184(9) 0.0295(10) 0.0295(10) -0.0049(8) -0.0022(7) -0.0071(7)
C19 0.0231(10) 0.0327(11) 0.0657(16) 0.0127(11) -0.0120(10) -0.0089(9)
C20 0.0320(12) 0.105(2) 0.0316(12) -0.0283(14) -0.0046(9) -0.0209(13)
C21 0.0225(10) 0.0299(10) 0.0507(13) -0.0102(9) -0.0065(9) -0.0084(8)
C22 0.0194(8) 0.0240(9) 0.0225(9) -0.0052(7) -0.0028(7) -0.0045(7)
C23 0.0172(8) 0.0189(8) 0.0164(8) -0.0023(7) -0.0016(6) -0.0025(6)
C24 0.0286(10) 0.0240(9) 0.0259(9) -0.0082(8) 0.0014(7) -0.0082(8)
C25 0.0379(11) 0.0322(11) 0.0345(11) -0.0045(9) -0.0016(9) -0.0191(9)
C26 0.0223(9) 0.0444(12) 0.0248(10) 0.0010(9) 0.0014(8) -0.0129(9)
C27 0.0228(9) 0.0388(11) 0.0194(9) -0.0058(8) 0.0007(7) -0.0002(8)
C28 0.0232(9) 0.0236(9) 0.0205(9) -0.0069(7) -0.0017(7) -0.0015(7)
C51 0.0227(9) 0.0186(8) 0.0209(8) -0.0084(7) 0.0027(7) -0.0069(7)
C52 0.0180(8) 0.0209(8) 0.0206(8) -0.0095(7) 0.0035(7) -0.0046(7)
C53 0.0289(9) 0.0240(9) 0.0183(8) -0.0082(7) 0.0052(7) -0.0110(7)
C54 0.0266(10) 0.0318(10) 0.0337(10) -0.0192(9) 0.0083(8) -0.0056(8)
C55 0.0178(8) 0.0178(8) 0.0220(9) -0.0048(7) 0.0013(7) -0.0043(6)
C56 0.0216(9) 0.0258(10) 0.0376(11) -0.0110(8) -0.0010(8) 0.0017(7)
C57 0.0218(10) 0.0304(10) 0.0435(12) -0.0054(9) -0.0128(9) 0.0021(8)
C58 0.0288(10) 0.0302(10) 0.0285(10) -0.0023(8) -0.0127(8) -0.0057(8)
C59 0.0240(9) 0.0228(9) 0.0201(8) -0.0041(7) -0.0027(7) -0.0073(7)
C60 0.0322(10) 0.0278(10) 0.0270(10) -0.0054(8) -0.0009(8) -0.0157(8)
C61 0.0261(9) 0.0268(9) 0.0239(9) -0.0059(8) 0.0058(7) -0.0061(8)
C62 0.0212(9) 0.0258(9) 0.0238(9) 0.0017(8) 0.0004(7) -0.0061(7)
C63 0.0308(11) 0.0526(15) 0.0411(13) 0.0239(11) -0.0039(10) -0.0129(10)
C64 0.0545(15) 0.0328(12) 0.0462(14) 0.0026(11) -0.0021(12) 0.0155(11)
C65 0.0471(14) 0.0498(14) 0.0338(12) 0.0029(10) -0.0196(10) -0.0153(11)
C66 0.0323(11) 0.0233(10) 0.0539(14) -0.0145(10) 0.0073(10) -0.0077(8)
C67 0.0288(10) 0.0409(12) 0.0251(10) 0.0069(9) -0.0053(8) -0.0156(9)
C68 0.0233(9) 0.0270(9) 0.0212(9) -0.0058(7) -0.0009(7) -0.0125(7)
C69 0.0368(11) 0.0344(11) 0.0331(11) -0.0055(9) -0.0012(9) -0.0213(9)
C70 0.0297(10) 0.0352(11) 0.0259(10) -0.0058(8) -0.0034(8) -0.0157(8)
C71 0.0237(10) 0.0425(12) 0.0322(11) -0.0135(9) 0.0029(8) -0.0118(9)
C72 0.0248(9) 0.0228(9) 0.0218(9) -0.0024(7) -0.0016(7) -0.0066(7)
C73 0.0215(8) 0.0163(8) 0.0198(8) -0.0017(7) -0.0073(7) -0.0023(7)
C74 0.0215(9) 0.0236(9) 0.0310(10) -0.0041(8) -0.0042(7) -0.0045(7)
C75 0.0259(10) 0.0303(11) 0.0487(13) 0.0031(10) -0.0119(9) -0.0103(8)
C76 0.0465(13) 0.0260(10) 0.0533(14) -0.0006(10) -0.0290(11) -0.0146(10)
C77 0.0561(14) 0.0235(10) 0.0352(11) -0.0088(9) -0.0214(10) -0.0055(9)
C78 0.0354(11) 0.0222(9) 0.0237(9) -0.0073(8) -0.0076(8) -0.0022(8)
Cl1 0.0311(2) 0.0256(2) 0.0190(2) -0.01134(17) -0.00007(17) -0.00007(18)
Cl51 0.0269(2) 0.0322(2) 0.0274(2) -0.01946(19) -0.00565(18) 0.00316(18)
N1 0.0171(7) 0.0164(7) 0.0181(7) -0.0053(6) 0.0003(5) -0.0039(5)
N2 0.0171(7) 0.0174(7) 0.0174(7) -0.0063(6) 0.0008(5) -0.0036(5)
N3 0.0170(7) 0.0184(7) 0.0169(7) -0.0054(6) 0.0002(5) -0.0052(5)
N4 0.0221(7) 0.0161(7) 0.0183(7) -0.0072(6) 0.0020(6) 0.0015(6)
N5 0.0190(7) 0.0171(7) 0.0154(7) -0.0050(6) 0.0008(5) -0.0035(5)
N51 0.0162(7) 0.0162(7) 0.0160(7) -0.0041(5) 0.0010(5) -0.0040(5)
N52 0.0186(7) 0.0174(7) 0.0182(7) -0.0046(6) -0.0004(5) -0.0042(6)
N53 0.0178(7) 0.0159(7) 0.0177(7) -0.0037(6) -0.0005(5) -0.0052(5)
N54 0.0192(7) 0.0202(7) 0.0193(7) -0.0094(6) -0.0017(6) 0.0017(6)
N55 0.0185(7) 0.0178(7) 0.0163(7) -0.0052(6) -0.0014(5) -0.0028(6)
Si1 0.0177(2) 0.0185(2) 0.0199(2) -0.00479(19) -0.00085(18) -0.00594(18)
Si2 0.0172(2) 0.0164(2) 0.0188(2) -0.00534(18) 0.00179(17) -0.00454(18)
Si51 0.0161(2) 0.0169(2) 0.0172(2) -0.00301(18) -0.00018(17) -0.00499(17)
Si52 0.0202(2) 0.0186(2) 0.0206(2) -0.00220(19) -0.00040(18) -0.00720(18)
Zr1 0.01505(8) 0.01430(8) 0.01474(8) -0.00530(6) 0.00056(6) -0.00232(6)
Zr51 0.01427(8) 0.01388(8) 0.01443(8) -0.00482(6) -0.00038(6) -0.00258(6)

loop_
_atom_type_symbol
_atom_type_description
_atom_type_scat_dispersion_real
_atom_type_scat_dispersion_imag
_atom_type_scat_source
C C 0.0033 0.0016 'International Tables Vol C Tables 4.2.6.8 and 6.1.1.4'
H H 0.0000 0.0000 'International Tables Vol C Tables 4.2.6.8 and 6.1.1.4'
Cl Cl 0.1484 0.1585 'International Tables Vol C Tables 4.2.6.8 and 6.1.1.4'
N N 0.0061 0.0033 'International Tables Vol C Tables 4.2.6.8 and 6.1.1.4'
Si Si 0.0817 0.0704 'International Tables Vol C Tables 4.2.6.8 and 6.1.1.4'
Zr Zr -2.9673 0.5597 'International Tables Vol C Tables 4.2.6.8 and 6.1.1.4'

loop_
_geom_angle_atom_site_label_1
_geom_angle_atom_site_label_2
_geom_angle_atom_site_label_3
_geom_angle
_geom_angle_site_symmetry_1
_geom_angle_site_symmetry_3
_geom_angle_publ_flag
N1 C1 C2 117.38(13) . . ?
N1 C1 H1A 108.0 . . ?
C2 C1 H1A 108.0 . . ?
N1 C1 H1B 108.0 . . ?
C2 C1 H1B 108.0 . . ?
H1A C1 H1B 107.2 . . ?
C5 C2 C4 112.47(14) . . ?
C5 C2 C1 109.92(13) . . ?
C4 C2 C1 105.45(13) . . ?
C5 C2 C3 110.65(14) . . ?
C4 C2 C3 104.81(13) . . ?
C1 C2 C3 113.39(14) . . ?
N2 C3 C2 118.02(13) . . ?
N2 C3 Zr1 44.07(7) . . ?
C2 C3 Zr1 82.08(9) . . ?
N2 C3 H3A 107.8 . . ?
C2 C3 H3A 107.8 . . ?
Zr1 C3 H3A 148.0 . . ?
N2 C3 H3B 107.8 . . ?
C2 C3 H3B 107.8 . . ?
Zr1 C3 H3B 98.0 . . ?
H3A C3 H3B 107.1 . . ?
C2 C4 H4A 109.5 . . ?
C2 C4 H4B 109.5 . . ?
H4A C4 H4B 109.5 . . ?
C2 C4 H4C 109.5 . . ?
H4A C4 H4C 109.5 . . ?
H4B C4 H4C 109.5 . . ?
N3 C5 C6 120.86(16) . . ?
N3 C5 C2 115.56(14) . . ?
C6 C5 C2 123.57(16) . . ?
C7 C6 C5 119.74(17) . . ?
C7 C6 H6 120.1 . . ?
C5 C6 H6 120.1 . . ?
C8 C7 C6 119.23(17) . . ?
C8 C7 H7 120.4 . . ?
C6 C7 H7 120.4 . . ?
C7 C8 C9 118.50(17) . . ?
C7 C8 H8 120.8 . . ?
C9 C8 H8 120.8 . . ?
N3 C9 C8 123.09(17) . . ?
N3 C9 H9 118.5 . . ?
C8 C9 H9 118.5 . . ?
Si1 C10 H10A 109.5 . . ?
Si1 C10 H10B 109.5 . . ?
H10A C10 H10B 109.5 . . ?
Si1 C10 H10C 109.5 . . ?
H10A C10 H10C 109.5 . . ?
H10B C10 H10C 109.5 . . ?
Si1 C11 H11A 109.5 . . ?
Si1 C11 H11B 109.5 . . ?
H11A C11 H11B 109.5 . . ?
Si1 C11 H11C 109.5 . . ?
H11A C11 H11C 109.5 . . ?
H11B C11 H11C 109.5 . . ?
C15 C12 C13 108.27(17) . . ?
C15 C12 C14 108.32(16) . . ?
C13 C12 C14 108.67(16) . . ?
C15 C12 Si1 110.17(13) . . ?
C13 C12 Si1 111.76(13) . . ?
C14 C12 Si1 109.57(13) . . ?
C12 C13 H13A 109.5 . . ?
C12 C13 H13B 109.5 . . ?
H13A C13 H13B 109.5 . . ?
C12 C13 H13C 109.5 . . ?
H13A C13 H13C 109.5 . . ?
H13B C13 H13C 109.5 . . ?
C12 C14 H14A 109.5 . . ?
C12 C14 H14B 109.5 . . ?
H14A C14 H14B 109.5 . . ?
C12 C14 H14C 109.5 . . ?
H14A C14 H14C 109.5 . . ?
H14B C14 H14C 109.5 . . ?
C12 C15 H15A 109.5 . . ?
C12 C15 H15B 109.5 . . ?
H15A C15 H15B 109.5 . . ?
C12 C15 H15C 109.5 . . ?
H15A C15 H15C 109.5 . . ?
H15B C15 H15C 109.5 . . ?
Si2 C16 H16A 109.5 . . ?
Si2 C16 H16B 109.5 . . ?
H16A C16 H16B 109.5 . . ?
Si2 C16 H16C 109.5 . . ?
H16A C16 H16C 109.5 . . ?
H16B C16 H16C 109.5 . . ?
Si2 C17 H17A 109.5 . . ?
Si2 C17 H17B 109.5 . . ?
H17A C17 H17B 109.5 . . ?
Si2 C17 H17C 109.5 . . ?
H17A C17 H17C 109.5 . . ?
H17B C17 H17C 109.5 . . ?
C20 C18 C19 109.1(2) . . ?
C20 C18 C21 108.53(18) . . ?
C19 C18 C21 106.98(16) . . ?
C20 C18 Si2 111.02(13) . . ?
C19 C18 Si2 111.39(15) . . ?
C21 C18 Si2 109.72(13) . . ?
C18 C19 H19A 109.5 . . ?
C18 C19 H19B 109.5 . . ?
H19A C19 H19B 109.5 . . ?
C18 C19 H19C 109.5 . . ?
H19A C19 H19C 109.5 . . ?
H19B C19 H19C 109.5 . . ?
C18 C20 H20A 109.5 . . ?
C18 C20 H20B 109.5 . . ?
H20A C20 H20B 109.5 . . ?
C18 C20 H20C 109.5 . . ?
H20A C20 H20C 109.5 . . ?
H20B C20 H20C 109.5 . . ?
C18 C21 H21A 109.5 . . ?
C18 C21 H21B 109.5 . . ?
H21A C21 H21B 109.5 . . ?
C18 C21 H21C 109.5 . . ?
H21A C21 H21C 109.5 . . ?
H21B C21 H21C 109.5 . . ?
N5 C22 H22A 109.5 . . ?
N5 C22 H22B 109.5 . . ?
H22A C22 H22B 109.5 . . ?
N5 C22 H22C 109.5 . . ?
H22A C22 H22C 109.5 . . ?
H22B C22 H22C 109.5 . . ?
C24 C23 C28 119.42(16) . . ?
C24 C23 N5 121.90(16) . . ?
C28 C23 N5 118.60(15) . . ?
C23 C24 C25 119.56(18) . . ?
C23 C24 H24 120.2 . . ?
C25 C24 H24 120.2 . . ?
C26 C25 C24 120.88(19) . . ?
C26 C25 H25 119.6 . . ?
C24 C25 H25 119.6 . . ?
C25 C26 C27 119.32(18) . . ?
C25 C26 H26 120.3 . . ?
C27 C26 H26 120.3 . . ?
C26 C27 C28 120.43(18) . . ?
C26 C27 H27 119.8 . . ?
C28 C27 H27 119.8 . . ?
C27 C28 C23 120.38(18) . . ?
C27 C28 H28 119.8 . . ?
C23 C28 H28 119.8 . . ?
N51 C51 C52 117.10(13) . . ?
N51 C51 H51A 108.0 . . ?
C52 C51 H51A 108.0 . . ?
N51 C51 H51B 108.0 . . ?
C52 C51 H51B 108.0 . . ?
H51A C51 H51B 107.3 . . ?
C55 C52 C54 112.50(15) . . ?
C55 C52 C51 109.82(14) . . ?
C54 C52 C51 105.19(14) . . ?
C55 C52 C53 111.60(14) . . ?
C54 C52 C53 104.92(14) . . ?
C51 C52 C53 112.58(14) . . ?
N52 C53 C52 117.95(14) . . ?
N52 C53 H53A 107.8 . . ?
C52 C53 H53A 107.8 . . ?
N52 C53 H53B 107.8 . . ?
C52 C53 H53B 107.8 . . ?
H53A C53 H53B 107.2 . . ?
C52 C54 H54A 109.5 . . ?
C52 C54 H54B 109.5 . . ?
H54A C54 H54B 109.5 . . ?
C52 C54 H54C 109.5 . . ?
H54A C54 H54C 109.5 . . ?
H54B C54 H54C 109.5 . . ?
N53 C55 C56 120.35(16) . . ?
N53 C55 C52 116.11(14) . . ?
C56 C55 C52 123.53(16) . . ?
C57 C56 C55 120.34(18) . . ?
C57 C56 H56 119.8 . . ?
C55 C56 H56 119.8 . . ?
C58 C57 C56 119.06(18) . . ?
C58 C57 H57 120.5 . . ?
C56 C57 H57 120.5 . . ?
C57 C58 C59 118.35(18) . . ?
C57 C58 H58 120.8 . . ?
C59 C58 H58 120.8 . . ?
N53 C59 C58 123.23(18) . . ?
N53 C59 H59 118.4 . . ?
C58 C59 H59 118.4 . . ?
Si51 C60 H60A 109.5 . . ?
Si51 C60 H60B 109.5 . . ?
H60A C60 H60B 109.5 . . ?
Si51 C60 H60C 109.5 . . ?
H60A C60 H60C 109.5 . . ?
H60B C60 H60C 109.5 . . ?
Si51 C61 H61A 109.5 . . ?
Si51 C61 H61B 109.5 . . ?
H61A C61 H61B 109.5 . . ?
Si51 C61 H61C 109.5 . . ?
H61A C61 H61C 109.5 . . ?
H61B C61 H61C 109.5 . . ?
C64 C62 C65 108.66(19) . . ?
C64 C62 C63 107.97(19) . . ?
C65 C62 C63 108.24(19) . . ?
C64 C62 Si51 113.21(14) . . ?
C65 C62 Si51 110.89(14) . . ?
C63 C62 Si51 107.71(13) . . ?
C62 C63 H63A 109.5 . . ?
C62 C63 H63B 109.5 . . ?
H63A C63 H63B 109.5 . . ?
C62 C63 H63C 109.5 . . ?
H63A C63 H63C 109.5 . . ?
H63B C63 H63C 109.5 . . ?
C62 C64 H64A 109.5 . . ?
C62 C64 H64B 109.5 . . ?
H64A C64 H64B 109.5 . . ?
C62 C64 H64C 109.5 . . ?
H64A C64 H64C 109.5 . . ?
H64B C64 H64C 109.5 . . ?
C62 C65 H65A 109.5 . . ?
C62 C65 H65B 109.5 . . ?
H65A C65 H65B 109.5 . . ?
C62 C65 H65C 109.5 . . ?
H65A C65 H65C 109.5 . . ?
H65B C65 H65C 109.5 . . ?
Si52 C66 H66A 109.5 . . ?
Si52 C66 H66B 109.5 . . ?
H66A C66 H66B 109.5 . . ?
Si52 C66 H66C 109.5 . . ?
H66A C66 H66C 109.5 . . ?
H66B C66 H66C 109.5 . . ?
Si52 C67 H67A 109.5 . . ?
Si52 C67 H67B 109.5 . . ?
H67A C67 H67B 109.5 . . ?
Si52 C67 H67C 109.5 . . ?
H67A C67 H67C 109.5 . . ?
H67B C67 H67C 109.5 . . ?
C70 C68 C71 108.07(16) . . ?
C70 C68 C69 109.30(15) . . ?
C71 C68 C69 107.37(16) . . ?
C70 C68 Si52 110.14(13) . . ?
C71 C68 Si52 113.44(12) . . ?
C69 C68 Si52 108.41(13) . . ?
C68 C69 H69A 109.5 . . ?
C68 C69 H69B 109.5 . . ?
H69A C69 H69B 109.5 . . ?
C68 C69 H69C 109.5 . . ?
H69A C69 H69C 109.5 . . ?
H69B C69 H69C 109.5 . . ?
C68 C70 H70A 109.5 . . ?
C68 C70 H70B 109.5 . . ?
H70A C70 H70B 109.5 . . ?
C68 C70 H70C 109.5 . . ?
H70A C70 H70C 109.5 . . ?
H70B C70 H70C 109.5 . . ?
C68 C71 H71A 109.5 . . ?
C68 C71 H71B 109.5 . . ?
H71A C71 H71B 109.5 . . ?
C68 C71 H71C 109.5 . . ?
H71A C71 H71C 109.5 . . ?
H71B C71 H71C 109.5 . . ?
N55 C72 H72A 109.5 . . ?
N55 C72 H72B 109.5 . . ?
H72A C72 H72B 109.5 . . ?
N55 C72 H72C 109.5 . . ?
H72A C72 H72C 109.5 . . ?
H72B C72 H72C 109.5 . . ?
C74 C73 C78 119.49(17) . . ?
C74 C73 N55 122.16(16) . . ?
C78 C73 N55 118.27(16) . . ?
C73 C74 C75 119.79(19) . . ?
C73 C74 H74 120.1 . . ?
C75 C74 H74 120.1 . . ?
C76 C75 C74 120.4(2) . . ?
C76 C75 H75 119.8 . . ?
C74 C75 H75 119.8 . . ?
C77 C76 C75 119.69(19) . . ?
C77 C76 H76 120.2 . . ?
C75 C76 H76 120.2 . . ?
C76 C77 C78 120.3(2) . . ?
C76 C77 H77 119.8 . . ?
C78 C77 H77 119.8 . . ?
C77 C78 C73 120.3(2) . . ?
C77 C78 H78 119.9 . . ?
C73 C78 H78 119.9 . . ?
C1 N1 Si1 119.74(11) . . ?
C1 N1 Zr1 111.05(10) . . ?
Si1 N1 Zr1 129.05(8) . . ?
C3 N2 Si2 119.13(11) . . ?
C3 N2 Zr1 106.37(10) . . ?
Si2 N2 Zr1 129.15(8) . . ?
C9 N3 C5 118.57(15) . . ?
C9 N3 Zr1 129.03(12) . . ?
C5 N3 Zr1 112.39(11) . . ?
N5 N4 Zr1 82.52(9) . . ?
N5 N4 H4 113.8(15) . . ?
Zr1 N4 H4 154.0(15) . . ?
N4 N5 C23 115.57(13) . . ?
N4 N5 C22 113.11(13) . . ?
C23 N5 C22 110.61(13) . . ?
N4 N5 Zr1 60.21(8) . . ?
C23 N5 Zr1 124.95(10) . . ?
C22 N5 Zr1 121.15(11) . . ?
C51 N51 Si51 119.26(11) . . ?
C51 N51 Zr51 111.50(10) . . ?
Si51 N51 Zr51 129.18(8) . . ?
C53 N52 Si52 118.87(11) . . ?
C53 N52 Zr51 108.46(10) . . ?
Si52 N52 Zr51 132.63(8) . . ?
C59 N53 C55 118.68(15) . . ?
C59 N53 Zr51 128.62(12) . . ?
C55 N53 Zr51 112.70(11) . . ?
N55 N54 Zr51 84.16(9) . . ?
N55 N54 H54 111.7(17) . . ?
Zr51 N54 H54 159.8(17) . . ?
N54 N55 C73 116.08(13) . . ?
N54 N55 C72 112.36(13) . . ?
C73 N55 C72 110.22(13) . . ?
N54 N55 Zr51 59.06(8) . . ?
C73 N55 Zr51 124.60(10) . . ?
C72 N55 Zr51 122.51(11) . . ?
N1 Si1 C10 108.46(8) . . ?
N1 Si1 C11 109.32(8) . . ?
C10 Si1 C11 109.84(10) . . ?
N1 Si1 C12 112.26(8) . . ?
C10 Si1 C12 107.81(9) . . ?
C11 Si1 C12 109.12(9) . . ?
N2 Si2 C17 107.51(8) . . ?
N2 Si2 C16 109.37(8) . . ?
C17 Si2 C16 109.63(10) . . ?
N2 Si2 C18 114.54(8) . . ?
C17 Si2 C18 107.97(10) . . ?
C16 Si2 C18 107.76(9) . . ?
N51 Si51 C60 110.24(8) . . ?
N51 Si51 C61 106.42(8) . . ?
C60 Si51 C61 111.03(9) . . ?
N51 Si51 C62 114.03(8) . . ?
C60 Si51 C62 107.10(9) . . ?
C61 Si51 C62 108.04(9) . . ?
N52 Si52 C66 106.13(9) . . ?
N52 Si52 C67 110.84(9) . . ?
C66 Si52 C67 110.17(11) . . ?
N52 Si52 C68 114.18(8) . . ?
C66 Si52 C68 108.77(9) . . ?
C67 Si52 C68 106.74(9) . . ?
N1 Zr1 N4 107.15(7) . . ?
N1 Zr1 N2 111.63(6) . . ?
N4 Zr1 N2 108.92(6) . . ?
N1 Zr1 N5 89.93(6) . . ?
N4 Zr1 N5 37.27(6) . . ?
N2 Zr1 N5 85.94(6) . . ?
N1 Zr1 N3 77.15(6) . . ?
N4 Zr1 N3 171.46(5) . . ?
N2 Zr1 N3 75.49(5) . . ?
N5 Zr1 N3 151.23(5) . . ?
N1 Zr1 Cl1 116.44(5) . . ?
N4 Zr1 Cl1 88.40(5) . . ?
N2 Zr1 Cl1 120.55(5) . . ?
N5 Zr1 Cl1 125.60(4) . . ?
N3 Zr1 Cl1 83.06(4) . . ?
N1 Zr1 C3 82.10(6) . . ?
N4 Zr1 C3 118.78(6) . . ?
N2 Zr1 C3 29.56(5) . . ?
N5 Zr1 C3 84.25(5) . . ?
N3 Zr1 C3 68.72(5) . . ?
Cl1 Zr1 C3 142.21(4) . . ?
N54 Zr51 N51 106.58(6) . . ?
N54 Zr51 N52 111.95(6) . . ?
N51 Zr51 N52 109.76(6) . . ?
N54 Zr51 N55 36.78(6) . . ?
N51 Zr51 N55 89.96(6) . . ?
N52 Zr51 N55 88.25(5) . . ?
N54 Zr51 N53 168.02(5) . . ?
N51 Zr51 N53 76.56(6) . . ?
N52 Zr51 N53 76.93(6) . . ?
N55 Zr51 N53 154.94(5) . . ?
N54 Zr51 Cl51 86.56(5) . . ?
N51 Zr51 Cl51 121.05(5) . . ?
N52 Zr51 Cl51 117.72(4) . . ?
N55 Zr51 Cl51 122.95(4) . . ?
N53 Zr51 Cl51 82.04(4) . . ?

loop_
_geom_bond_atom_site_label_1
_geom_bond_atom_site_label_2
_geom_bond_distance
_geom_bond_site_symmetry_2
_geom_bond_publ_flag
C1 N1 1.467(2) . ?
C1 C2 1.570(2) . ?
C1 H1A 0.9700 . ?
C1 H1B 0.9700 . ?
C2 C5 1.516(2) . ?
C2 C4 1.532(2) . ?
C2 C3 1.580(2) . ?
C3 N2 1.471(2) . ?
C3 Zr1 2.8597(18) . ?
C3 H3A 0.9700 . ?
C3 H3B 0.9700 . ?
C4 H4A 0.9600 . ?
C4 H4B 0.9600 . ?
C4 H4C 0.9600 . ?
C5 N3 1.354(2) . ?
C5 C6 1.390(2) . ?
C6 C7 1.386(3) . ?
C6 H6 0.9300 . ?
C7 C8 1.374(3) . ?
C7 H7 0.9300 . ?
C8 C9 1.382(3) . ?
C8 H8 0.9300 . ?
C9 N3 1.345(2) . ?
C9 H9 0.9300 . ?
C10 Si1 1.867(2) . ?
C10 H10A 0.9600 . ?
C10 H10B 0.9600 . ?
C10 H10C 0.9600 . ?
C11 Si1 1.870(2) . ?
C11 H11A 0.9600 . ?
C11 H11B 0.9600 . ?
C11 H11C 0.9600 . ?
C12 C15 1.529(3) . ?
C12 C13 1.536(3) . ?
C12 C14 1.543(3) . ?
C12 Si1 1.909(2) . ?
C13 H13A 0.9600 . ?
C13 H13B 0.9600 . ?
C13 H13C 0.9600 . ?
C14 H14A 0.9600 . ?
C14 H14B 0.9600 . ?
C14 H14C 0.9600 . ?
C15 H15A 0.9600 . ?
C15 H15B 0.9600 . ?
C15 H15C 0.9600 . ?
C16 Si2 1.870(2) . ?
C16 H16A 0.9600 . ?
C16 H16B 0.9600 . ?
C16 H16C 0.9600 . ?
C17 Si2 1.862(2) . ?
C17 H17A 0.9600 . ?
C17 H17B 0.9600 . ?
C17 H17C 0.9600 . ?
C18 C20 1.524(3) . ?
C18 C19 1.531(3) . ?
C18 C21 1.537(3) . ?
C18 Si2 1.907(2) . ?
C19 H19A 0.9600 . ?
C19 H19B 0.9600 . ?
C19 H19C 0.9600 . ?
C20 H20A 0.9600 . ?
C20 H20B 0.9600 . ?
C20 H20C 0.9600 . ?
C21 H21A 0.9600 . ?
C21 H21B 0.9600 . ?
C21 H21C 0.9600 . ?
C22 N5 1.476(2) . ?
C22 H22A 0.9600 . ?
C22 H22B 0.9600 . ?
C22 H22C 0.9600 . ?
C23 C24 1.386(2) . ?
C23 C28 1.387(2) . ?
C23 N5 1.450(2) . ?
C24 C25 1.395(3) . ?
C24 H24 0.9300 . ?
C25 C26 1.375(3) . ?
C25 H25 0.9300 . ?
C26 C27 1.382(3) . ?
C26 H26 0.9300 . ?
C27 C28 1.383(3) . ?
C27 H27 0.9300 . ?
C28 H28 0.9300 . ?
C51 N51 1.465(2) . ?
C51 C52 1.567(2) . ?
C51 H51A 0.9700 . ?
C51 H51B 0.9700 . ?
C52 C55 1.515(2) . ?
C52 C54 1.531(2) . ?
C52 C53 1.567(2) . ?
C53 N52 1.472(2) . ?
C53 H53A 0.9700 . ?
C53 H53B 0.9700 . ?
C54 H54A 0.9600 . ?
C54 H54B 0.9600 . ?
C54 H54C 0.9600 . ?
C55 N53 1.351(2) . ?
C55 C56 1.392(3) . ?
C56 C57 1.382(3) . ?
C56 H56 0.9300 . ?
C57 C58 1.375(3) . ?
C57 H57 0.9300 . ?
C58 C59 1.380(3) . ?
C58 H58 0.9300 . ?
C59 N53 1.347(2) . ?
C59 H59 0.9300 . ?
C60 Si51 1.8661(19) . ?
C60 H60A 0.9600 . ?
C60 H60B 0.9600 . ?
C60 H60C 0.9600 . ?
C61 Si51 1.870(2) . ?
C61 H61A 0.9600 . ?
C61 H61B 0.9600 . ?
C61 H61C 0.9600 . ?
C62 C64 1.524(3) . ?
C62 C65 1.531(3) . ?
C62 C63 1.535(3) . ?
C62 Si51 1.909(2) . ?
C63 H63A 0.9600 . ?
C63 H63B 0.9600 . ?
C63 H63C 0.9600 . ?
C64 H64A 0.9600 . ?
C64 H64B 0.9600 . ?
C64 H64C 0.9600 . ?
C65 H65A 0.9600 . ?
C65 H65B 0.9600 . ?
C65 H65C 0.9600 . ?
C66 Si52 1.873(2) . ?
C66 H66A 0.9600 . ?
C66 H66B 0.9600 . ?
C66 H66C 0.9600 . ?
C67 Si52 1.880(2) . ?
C67 H67A 0.9600 . ?
C67 H67B 0.9600 . ?
C67 H67C 0.9600 . ?
C68 C70 1.534(3) . ?
C68 C71 1.538(3) . ?
C68 C69 1.542(3) . ?
C68 Si52 1.9079(18) . ?
C69 H69A 0.9600 . ?
C69 H69B 0.9600 . ?
C69 H69C 0.9600 . ?
C70 H70A 0.9600 . ?
C70 H70B 0.9600 . ?
C70 H70C 0.9600 . ?
C71 H71A 0.9600 . ?
C71 H71B 0.9600 . ?
C71 H71C 0.9600 . ?
C72 N55 1.478(2) . ?
C72 H72A 0.9600 . ?
C72 H72B 0.9600 . ?
C72 H72C 0.9600 . ?
C73 C74 1.382(3) . ?
C73 C78 1.392(3) . ?
C73 N55 1.451(2) . ?
C74 C75 1.390(3) . ?
C74 H74 0.9300 . ?
C75 C76 1.385(3) . ?
C75 H75 0.9300 . ?
C76 C77 1.373(3) . ?
C76 H76 0.9300 . ?
C77 C78 1.383(3) . ?
C77 H77 0.9300 . ?
C78 H78 0.9300 . ?
Cl1 Zr1 2.4687(7) . ?
Cl51 Zr51 2.4859(7) . ?
N1 Si1 1.7364(15) . ?
N1 Zr1 2.0499(15) . ?
N2 Si2 1.7297(15) . ?
N2 Zr1 2.0730(14) . ?
N3 Zr1 2.4429(17) . ?
N4 N5 1.439(2) . ?
N4 Zr1 2.0626(17) . ?
N4 H4 0.83(2) . ?
N5 Zr1 2.3564(17) . ?
N51 Si51 1.7350(15) . ?
N51 Zr51 2.0564(14) . ?
N52 Si52 1.7278(15) . ?
N52 Zr51 2.0648(16) . ?
N53 Zr51 2.4348(17) . ?
N54 N55 1.432(2) . ?
N54 Zr51 2.0517(17) . ?
N54 H54 0.77(2) . ?
N55 Zr51 2.3796(16) . ?

loop_
_geom_torsion_atom_site_label_1
_geom_torsion_atom_site_label_2
_geom_torsion_atom_site_label_3
_geom_torsion_atom_site_label_4
_geom_torsion
_geom_torsion_site_symmetry_1
_geom_torsion_site_symmetry_2
_geom_torsion_site_symmetry_3
_geom_torsion_site_symmetry_4
_geom_torsion_publ_flag
N1 C1 C2 C5 54.23(19) . . . . ?
N1 C1 C2 C4 175.69(14) . . . . ?
N1 C1 C2 C3 -70.19(18) . . . . ?
C5 C2 C3 N2 -44.15(19) . . . . ?
C4 C2 C3 N2 -165.63(14) . . . . ?
C1 C2 C3 N2 79.88(18) . . . . ?
C5 C2 C3 Zr1 -70.55(12) . . . . ?
C4 C2 C3 Zr1 167.97(12) . . . . ?
C1 C2 C3 Zr1 53.48(12) . . . . ?
C4 C2 C5 N3 179.44(14) . . . . ?
C1 C2 C5 N3 -63.40(18) . . . . ?
C3 C2 C5 N3 62.60(18) . . . . ?
C4 C2 C5 C6 -0.8(2) . . . . ?
C1 C2 C5 C6 116.38(17) . . . . ?
C3 C2 C5 C6 -117.63(18) . . . . ?
N3 C5 C6 C7 0.4(3) . . . . ?
C2 C5 C6 C7 -179.41(16) . . . . ?
C5 C6 C7 C8 0.0(3) . . . . ?
C6 C7 C8 C9 -0.2(3) . . . . ?
C7 C8 C9 N3 0.1(3) . . . . ?
C28 C23 C24 C25 -0.3(3) . . . . ?
N5 C23 C24 C25 176.39(16) . . . . ?
C23 C24 C25 C26 -0.1(3) . . . . ?
C24 C25 C26 C27 0.7(3) . . . . ?
C25 C26 C27 C28 -0.8(3) . . . . ?
C26 C27 C28 C23 0.3(3) . . . . ?
C24 C23 C28 C27 0.2(3) . . . . ?
N5 C23 C28 C27 -176.61(15) . . . . ?
N51 C51 C52 C55 52.56(19) . . . . ?
N51 C51 C52 C54 173.85(15) . . . . ?
N51 C51 C52 C53 -72.45(19) . . . . ?
C55 C52 C53 N52 -45.9(2) . . . . ?
C54 C52 C53 N52 -168.00(15) . . . . ?
C51 C52 C53 N52 78.14(19) . . . . ?
C54 C52 C55 N53 179.99(14) . . . . ?
C51 C52 C55 N53 -63.22(19) . . . . ?
C53 C52 C55 N53 62.35(19) . . . . ?
C54 C52 C55 C56 -1.3(2) . . . . ?
C51 C52 C55 C56 115.48(19) . . . . ?
C53 C52 C55 C56 -118.95(19) . . . . ?
N53 C55 C56 C57 0.2(3) . . . . ?
C52 C55 C56 C57 -178.49(17) . . . . ?
C55 C56 C57 C58 -0.1(3) . . . . ?
C56 C57 C58 C59 0.0(3) . . . . ?
C57 C58 C59 N53 -0.1(3) . . . . ?
C78 C73 C74 C75 -0.5(3) . . . . ?
N55 C73 C74 C75 176.50(16) . . . . ?
C73 C74 C75 C76 -0.3(3) . . . . ?
C74 C75 C76 C77 0.8(3) . . . . ?
C75 C76 C77 C78 -0.5(3) . . . . ?
C76 C77 C78 C73 -0.3(3) . . . . ?
C74 C73 C78 C77 0.8(3) . . . . ?
N55 C73 C78 C77 -176.31(16) . . . . ?
C2 C1 N1 Si1 -148.40(12) . . . . ?
C2 C1 N1 Zr1 27.47(17) . . . . ?
C2 C3 N2 Si2 117.19(14) . . . . ?
Zr1 C3 N2 Si2 156.47(14) . . . . ?
C2 C3 N2 Zr1 -39.28(16) . . . . ?
C8 C9 N3 C5 0.3(2) . . . . ?
C8 C9 N3 Zr1 -179.00(12) . . . . ?
C6 C5 N3 C9 -0.5(2) . . . . ?
C2 C5 N3 C9 179.26(14) . . . . ?
C6 C5 N3 Zr1 178.91(13) . . . . ?
C2 C5 N3 Zr1 -1.31(17) . . . . ?
Zr1 N4 N5 C23 117.25(12) . . . . ?
Zr1 N4 N5 C22 -113.81(12) . . . . ?
C24 C23 N5 N4 22.7(2) . . . . ?
C28 C23 N5 N4 -160.52(14) . . . . ?
C24 C23 N5 C22 -107.42(18) . . . . ?
C28 C23 N5 C22 69.33(19) . . . . ?
C24 C23 N5 Zr1 93.01(18) . . . . ?
C28 C23 N5 Zr1 -90.24(17) . . . . ?
C52 C51 N51 Si51 -148.38(12) . . . . ?
C52 C51 N51 Zr51 28.92(17) . . . . ?
C52 C53 N52 Si52 142.38(13) . . . . ?
C52 C53 N52 Zr51 -35.76(17) . . . . ?
C58 C59 N53 C55 0.2(3) . . . . ?
C58 C59 N53 Zr51 179.61(13) . . . . ?
C56 C55 N53 C59 -0.2(2) . . . . ?
C52 C55 N53 C59 178.54(14) . . . . ?
C56 C55 N53 Zr51 -179.73(13) . . . . ?
C52 C55 N53 Zr51 -0.99(17) . . . . ?
Zr51 N54 N55 C73 116.34(12) . . . . ?
Zr51 N54 N55 C72 -115.53(12) . . . . ?
C74 C73 N55 N54 23.6(2) . . . . ?
C78 C73 N55 N54 -159.36(15) . . . . ?
C74 C73 N55 C72 -105.53(18) . . . . ?
C78 C73 N55 C72 71.47(19) . . . . ?
C74 C73 N55 Zr51 92.68(18) . . . . ?
C78 C73 N55 Zr51 -90.32(17) . . . . ?
C1 N1 Si1 C10 -165.05(13) . . . . ?
Zr1 N1 Si1 C10 19.92(13) . . . . ?
C1 N1 Si1 C11 -45.30(15) . . . . ?
Zr1 N1 Si1 C11 139.67(10) . . . . ?
C1 N1 Si1 C12 75.93(14) . . . . ?
Zr1 N1 Si1 C12 -99.10(11) . . . . ?
C15 C12 Si1 N1 70.33(15) . . . . ?
C13 C12 Si1 N1 -50.09(15) . . . . ?
C14 C12 Si1 N1 -170.59(13) . . . . ?
C15 C12 Si1 C10 -49.07(15) . . . . ?
C13 C12 Si1 C10 -169.48(14) . . . . ?
C14 C12 Si1 C10 70.01(15) . . . . ?
C15 C12 Si1 C11 -168.33(13) . . . . ?
C13 C12 Si1 C11 71.26(15) . . . . ?
C14 C12 Si1 C11 -49.25(16) . . . . ?
C3 N2 Si2 C17 -165.18(13) . . . . ?
Zr1 N2 Si2 C17 -14.77(13) . . . . ?
C3 N2 Si2 C16 -46.21(14) . . . . ?
Zr1 N2 Si2 C16 104.20(11) . . . . ?
C3 N2 Si2 C18 74.85(14) . . . . ?
Zr1 N2 Si2 C18 -134.74(10) . . . . ?
C20 C18 Si2 N2 -42.93(18) . . . . ?
C19 C18 Si2 N2 78.84(16) . . . . ?
C21 C18 Si2 N2 -162.90(13) . . . . ?
C20 C18 Si2 C17 -162.64(17) . . . . ?
C19 C18 Si2 C17 -40.87(17) . . . . ?
C21 C18 Si2 C17 77.39(16) . . . . ?
C20 C18 Si2 C16 79.02(18) . . . . ?
C19 C18 Si2 C16 -159.22(14) . . . . ?
C21 C18 Si2 C16 -40.95(16) . . . . ?
C51 N51 Si51 C60 -52.82(15) . . . . ?
Zr51 N51 Si51 C60 130.42(10) . . . . ?
C51 N51 Si51 C61 -173.32(12) . . . . ?
Zr51 N51 Si51 C61 9.92(12) . . . . ?
C51 N51 Si51 C62 67.67(14) . . . . ?
Zr51 N51 Si51 C62 -109.08(11) . . . . ?
C64 C62 Si51 N51 -66.24(18) . . . . ?
C65 C62 Si51 N51 56.19(17) . . . . ?
C63 C62 Si51 N51 174.46(15) . . . . ?
C64 C62 Si51 C60 55.99(18) . . . . ?
C65 C62 Si51 C60 178.43(15) . . . . ?
C63 C62 Si51 C60 -63.30(18) . . . . ?
C64 C62 Si51 C61 175.67(16) . . . . ?
C65 C62 Si51 C61 -61.89(16) . . . . ?
C63 C62 Si51 C61 56.37(18) . . . . ?
C53 N52 Si52 C66 177.75(13) . . . . ?
Zr51 N52 Si52 C66 -4.64(13) . . . . ?
C53 N52 Si52 C67 58.14(15) . . . . ?
Zr51 N52 Si52 C67 -124.25(12) . . . . ?
C53 N52 Si52 C68 -62.44(14) . . . . ?
Zr51 N52 Si52 C68 115.17(11) . . . . ?
C70 C68 Si52 N52 -45.75(15) . . . . ?
C71 C68 Si52 N52 75.53(15) . . . . ?
C69 C68 Si52 N52 -165.30(12) . . . . ?
C70 C68 Si52 C66 72.55(15) . . . . ?
C71 C68 Si52 C66 -166.16(14) . . . . ?
C69 C68 Si52 C66 -46.99(15) . . . . ?
C70 C68 Si52 C67 -168.60(14) . . . . ?
C71 C68 Si52 C67 -47.31(16) . . . . ?
C69 C68 Si52 C67 71.86(15) . . . . ?
C1 N1 Zr1 N4 121.95(11) . . . . ?
Si1 N1 Zr1 N4 -62.67(11) . . . . ?
C1 N1 Zr1 N2 2.78(12) . . . . ?
Si1 N1 Zr1 N2 178.16(9) . . . . ?
C1 N1 Zr1 N5 88.38(11) . . . . ?
Si1 N1 Zr1 N5 -96.24(10) . . . . ?
C1 N1 Zr1 N3 -65.69(11) . . . . ?
Si1 N1 Zr1 N3 109.69(10) . . . . ?
C1 N1 Zr1 Cl1 -141.11(9) . . . . ?
Si1 N1 Zr1 Cl1 34.27(11) . . . . ?
C1 N1 Zr1 C3 4.18(10) . . . . ?
Si1 N1 Zr1 C3 179.56(10) . . . . ?
N5 N4 Zr1 N1 -65.95(10) . . . . ?
N5 N4 Zr1 N2 54.96(10) . . . . ?
N5 N4 Zr1 N3 174.9(3) . . . . ?
N5 N4 Zr1 Cl1 176.82(8) . . . . ?
N5 N4 Zr1 C3 24.36(10) . . . . ?
C3 N2 Zr1 N1 2.82(11) . . . . ?
Si2 N2 Zr1 N1 -150.46(9) . . . . ?
C3 N2 Zr1 N4 -115.30(11) . . . . ?
Si2 N2 Zr1 N4 91.42(10) . . . . ?
C3 N2 Zr1 N5 -85.50(11) . . . . ?
Si2 N2 Zr1 N5 121.22(10) . . . . ?
C3 N2 Zr1 N3 72.34(10) . . . . ?
Si2 N2 Zr1 N3 -80.94(10) . . . . ?
C3 N2 Zr1 Cl1 145.03(9) . . . . ?
Si2 N2 Zr1 Cl1 -8.25(11) . . . . ?
Si2 N2 Zr1 C3 -153.28(17) . . . . ?
N4 N5 Zr1 N1 119.24(9) . . . . ?
C23 N5 Zr1 N1 17.31(13) . . . . ?
C22 N5 Zr1 N1 -140.24(12) . . . . ?
C23 N5 Zr1 N4 -101.93(15) . . . . ?
C22 N5 Zr1 N4 100.52(15) . . . . ?
N4 N5 Zr1 N2 -129.07(9) . . . . ?
C23 N5 Zr1 N2 129.00(13) . . . . ?
C22 N5 Zr1 N2 -28.55(12) . . . . ?
N4 N5 Zr1 N3 -178.43(10) . . . . ?
C23 N5 Zr1 N3 79.65(16) . . . . ?
C22 N5 Zr1 N3 -77.91(16) . . . . ?
N4 N5 Zr1 Cl1 -3.91(10) . . . . ?
C23 N5 Zr1 Cl1 -105.84(12) . . . . ?
C22 N5 Zr1 Cl1 96.61(12) . . . . ?
N4 N5 Zr1 C3 -158.69(9) . . . . ?
C23 N5 Zr1 C3 99.38(13) . . . . ?
C22 N5 Zr1 C3 -58.17(12) . . . . ?
C9 N3 Zr1 N1 -122.52(15) . . . . ?
C5 N3 Zr1 N1 58.13(11) . . . . ?
C9 N3 Zr1 N4 -1.4(4) . . . . ?
C5 N3 Zr1 N4 179(17) . . . . ?
C9 N3 Zr1 N2 120.76(15) . . . . ?
C5 N3 Zr1 N2 -58.59(11) . . . . ?
C9 N3 Zr1 N5 172.19(12) . . . . ?
C5 N3 Zr1 N5 -7.16(17) . . . . ?
C9 N3 Zr1 Cl1 -3.32(13) . . . . ?
C5 N3 Zr1 Cl1 177.33(11) . . . . ?
C9 N3 Zr1 C3 151.06(15) . . . . ?
C5 N3 Zr1 C3 -28.29(10) . . . . ?
N2 C3 Zr1 N1 -177.35(11) . . . . ?
C2 C3 Zr1 N1 -31.71(9) . . . . ?
N2 C3 Zr1 N4 77.37(12) . . . . ?
C2 C3 Zr1 N4 -136.98(9) . . . . ?
C2 C3 Zr1 N2 145.64(15) . . . . ?
N2 C3 Zr1 N5 91.91(11) . . . . ?
C2 C3 Zr1 N5 -122.45(10) . . . . ?
N2 C3 Zr1 N3 -98.13(11) . . . . ?
C2 C3 Zr1 N3 47.51(9) . . . . ?
N2 C3 Zr1 Cl1 -53.67(12) . . . . ?
C2 C3 Zr1 Cl1 91.98(10) . . . . ?
N55 N54 Zr51 N51 -66.47(10) . . . . ?
N55 N54 Zr51 N52 53.55(10) . . . . ?
N55 N54 Zr51 N53 -170.0(2) . . . . ?
N55 N54 Zr51 Cl51 172.12(8) . . . . ?
C51 N51 Zr51 N54 125.41(11) . . . . ?
Si51 N51 Zr51 N54 -57.63(11) . . . . ?
C51 N51 Zr51 N52 3.99(12) . . . . ?
Si51 N51 Zr51 N52 -179.06(9) . . . . ?
C51 N51 Zr51 N55 92.11(11) . . . . ?
Si51 N51 Zr51 N55 -90.93(10) . . . . ?
C51 N51 Zr51 N53 -66.57(11) . . . . ?
Si51 N51 Zr51 N53 110.39(10) . . . . ?
C51 N51 Zr51 Cl51 -138.50(10) . . . . ?
Si51 N51 Zr51 Cl51 38.46(11) . . . . ?
C53 N52 Zr51 N54 -118.98(11) . . . . ?
Si52 N52 Zr51 N54 63.23(12) . . . . ?
C53 N52 Zr51 N51 -0.84(12) . . . . ?
Si52 N52 Zr51 N51 -178.63(9) . . . . ?
C53 N52 Zr51 N55 -90.17(11) . . . . ?
Si52 N52 Zr51 N55 92.04(11) . . . . ?
C53 N52 Zr51 N53 69.47(11) . . . . ?
Si52 N52 Zr51 N53 -108.32(11) . . . . ?
C53 N52 Zr51 Cl51 143.05(10) . . . . ?
Si52 N52 Zr51 Cl51 -34.74(12) . . . . ?
C73 N55 Zr51 N54 -102.08(16) . . . . ?
C72 N55 Zr51 N54 98.28(15) . . . . ?
N54 N55 Zr51 N51 118.51(9) . . . . ?
C73 N55 Zr51 N51 16.43(13) . . . . ?
C72 N55 Zr51 N51 -143.21(13) . . . . ?
N54 N55 Zr51 N52 -131.71(9) . . . . ?
C73 N55 Zr51 N52 126.21(13) . . . . ?
C72 N55 Zr51 N52 -33.44(13) . . . . ?
N54 N55 Zr51 N53 175.14(11) . . . . ?
C73 N55 Zr51 N53 73.06(17) . . . . ?
C72 N55 Zr51 N53 -86.59(16) . . . . ?
N54 N55 Zr51 Cl51 -9.39(10) . . . . ?
C73 N55 Zr51 Cl51 -111.47(12) . . . . ?
C72 N55 Zr51 Cl51 88.89(13) . . . . ?
C59 N53 Zr51 N54 -15.2(3) . . . . ?
C55 N53 Zr51 N54 164.3(2) . . . . ?
C59 N53 Zr51 N51 -121.89(15) . . . . ?
C55 N53 Zr51 N51 57.59(11) . . . . ?
C59 N53 Zr51 N52 123.76(14) . . . . ?
C55 N53 Zr51 N52 -56.77(11) . . . . ?
C59 N53 Zr51 N55 178.95(13) . . . . ?
C55 N53 Zr51 N55 -1.57(18) . . . . ?
C59 N53 Zr51 Cl51 2.79(13) . . . . ?
C55 N53 Zr51 Cl51 -177.74(11) . . . . ?
